data_2210050
loop_
_publ_author_name
'Zhi-Xin Miao'
'Min Shao'
'Hong-Jiang Liu'
'Ming-Xing Li'

_publ_section_title
;
 Diazidobis(1,10-phenanthroline)iron(II)
;
_journal_coeditor_code AT2068
_journal_issue 9
_journal_name_full 'Acta Crystallographica Section E'
_journal_page_first m2170
_journal_page_last m2172
_journal_paper_doi 10.1107/S1600536806029679
_journal_volume 62
_journal_year 2006
_chemical_formula_iupac '[Fe (N3)2 (C12 H8 N2)2]'
_chemical_formula_moiety 'C24 H16 Fe N10'
_chemical_formula_sum 'C24 H16 Fe N10'
_chemical_formula_weight 500.32
_chemical_name_systematic
;
Diazidobis(1,10-phenanthroline)iron(II)
;
_space_group_IT_number 2
_symmetry_cell_setting triclinic
_symmetry_space_group_name_Hall '-P 1'
_symmetry_space_group_name_H-M 'P -1'
_atom_sites_solution_hydrogens geom
_atom_sites_solution_primary direct
_atom_sites_solution_secondary difmap
_cell_angle_alpha 83.3440(10)
_cell_angle_beta 81.8440(10)
_cell_angle_gamma 73.4510(10)
_cell_formula_units_Z 2
_cell_length_a 8.1824(2)
_cell_length_b 11.1341(2)
_cell_length_c 12.6788(2)
_cell_measurement_reflns_used 6359
_cell_measurement_temperature 273(2)
_cell_measurement_theta_max 26.825
_cell_measurement_theta_min 2.610
_cell_volume 1092.56(4)
_computing_cell_refinement 'SAINT (Bruker, 2000)'
_computing_data_collection 'APEX2 (Bruker, 2000)'
_computing_data_reduction SAINT
_computing_molecular_graphics 'SHELXTL (Sheldrick, 2000)'
_computing_publication_material SHELXTL
_computing_structure_refinement 'SHELXL97 (Sheldrick, 1997)'
_computing_structure_solution 'SHELXS97 (Sheldrick, 1997)'
_diffrn_ambient_temperature 273(2)
_diffrn_measured_fraction_theta_full 0.998
_diffrn_measured_fraction_theta_max 0.998
_diffrn_measurement_device_type 'Bruker SMART CCD area-detector'
_diffrn_measurement_method \w
_diffrn_radiation_monochromator graphite
_diffrn_radiation_source 'fine-focus sealed tube'
_diffrn_radiation_type MoK\a
_diffrn_radiation_wavelength 0.71073
_diffrn_reflns_av_R_equivalents 0.0260
_diffrn_reflns_av_sigmaI/netI 0.0265
_diffrn_reflns_limit_h_max 9
_diffrn_reflns_limit_h_min -9
_diffrn_reflns_limit_k_max 13
_diffrn_reflns_limit_k_min -13
_diffrn_reflns_limit_l_max 15
_diffrn_reflns_limit_l_min -15
_diffrn_reflns_number 12819
_diffrn_reflns_theta_full 25.00
_diffrn_reflns_theta_max 25.00
_diffrn_reflns_theta_min 1.63
_diffrn_standards_decay_% 0
_diffrn_standards_number 0
_exptl_absorpt_coefficient_mu 0.727
_exptl_absorpt_correction_T_max 0.8682
_exptl_absorpt_correction_T_min 0.8114
_exptl_absorpt_correction_type multi-scan
_exptl_absorpt_process_details '(SADABS; Sheldrick, 1996)'
_exptl_crystal_colour red
_exptl_crystal_density_diffrn 1.521
_exptl_crystal_density_method 'not measured'
_exptl_crystal_description block
_exptl_crystal_F_000 512
_exptl_crystal_size_max 0.30
_exptl_crystal_size_mid 0.20
_exptl_crystal_size_min 0.20
_refine_diff_density_max 0.435
_refine_diff_density_min -0.360
_refine_ls_extinction_method none
_refine_ls_goodness_of_fit_ref 1.089
_refine_ls_hydrogen_treatment constr
_refine_ls_matrix_type full
_refine_ls_number_parameters 316
_refine_ls_number_reflns 3845
_refine_ls_number_restraints 0
_refine_ls_restrained_S_all 1.089
_refine_ls_R_factor_all 0.0493
_refine_ls_R_factor_gt 0.0421
_refine_ls_shift/su_max 0.001
_refine_ls_shift/su_mean 0.000
_refine_ls_structure_factor_coef Fsqd
_refine_ls_weighting_details 'calc w=1/[\s^2^(Fo^2^)+(0.0699P)^2^+0.6391P] where P=(Fo^2^+2Fc^2^)/3'
_refine_ls_weighting_scheme calc
_refine_ls_wR_factor_gt 0.1229
_refine_ls_wR_factor_ref 0.1275
_reflns_number_gt 3348
_reflns_number_total 3845
_reflns_threshold_expression I>2\s(I)
_cod_data_source_file at2068.cif
_cod_data_source_block I
_cod_database_code 2210050

loop_
_symmetry_equiv_pos_as_xyz
'x, y, z'
'-x, -y, -z'

loop_
_atom_site_type_symbol
_atom_site_label
_atom_site_fract_x
_atom_site_fract_y
_atom_site_fract_z
_atom_site_U_iso_or_equiv
_atom_site_adp_type
_atom_site_calc_flag
_atom_site_refinement_flags
_atom_site_occupancy
C C1 0.2267(4) 0.3987(3) 0.6472(3) 0.0511(8) Uani d . 1
H H1 0.2026 0.3755 0.5842 0.061 Uiso calc R 1
C C2 0.3218(4) 0.4853(3) 0.6405(3) 0.0648(10) Uani d . 1
H H2 0.3609 0.5188 0.5743 0.078 Uiso calc R 1
C C3 0.3571(4) 0.5209(3) 0.7329(4) 0.0657(10) Uani d . 1
H H3 0.4223 0.5777 0.7296 0.079 Uiso calc R 1
C C4 0.2950(4) 0.4716(3) 0.8327(3) 0.0504(8) Uani d . 1
C C5 0.2024(3) 0.3836(3) 0.8311(2) 0.0395(6) Uani d . 1
C C6 0.3191(4) 0.5062(3) 0.9338(4) 0.0650(10) Uani d . 1
H H6 0.3799 0.5651 0.9346 0.078 Uiso calc R 1
C C7 0.2575(4) 0.4571(3) 1.0265(3) 0.0604(9) Uani d . 1
H H7 0.2753 0.4823 1.0903 0.072 Uiso calc R 1
C C8 0.1639(4) 0.3655(3) 1.0288(2) 0.0474(7) Uani d . 1
C C9 0.1355(3) 0.3297(2) 0.9314(2) 0.0381(6) Uani d . 1
C C10 0.0972(4) 0.3086(3) 1.1239(2) 0.0562(9) Uani d . 1
H H10 0.1130 0.3296 1.1899 0.067 Uiso calc R 1
C C11 0.0102(5) 0.2234(3) 1.1185(3) 0.0585(9) Uani d . 1
H H11 -0.0329 0.1844 1.1808 0.070 Uiso calc R 1
C C12 -0.0144(4) 0.1946(3) 1.0193(2) 0.0499(7) Uani d . 1
H H12 -0.0753 0.1362 1.0168 0.060 Uiso calc R 1
C C13 0.3202(4) -0.0168(3) 0.8367(2) 0.0485(7) Uani d . 1
H H13 0.2911 0.0164 0.9030 0.058 Uiso calc R 1
C C14 0.4548(4) -0.1255(3) 0.8261(3) 0.0574(8) Uani d . 1
H H14 0.5145 -0.1630 0.8839 0.069 Uiso calc R 1
C C15 0.4981(4) -0.1764(3) 0.7304(3) 0.0550(8) Uani d . 1
H H15 0.5868 -0.2498 0.7224 0.066 Uiso calc R 1
C C16 0.4079(4) -0.1177(3) 0.6433(3) 0.0444(7) Uani d . 1
C C17 0.4464(4) -0.1634(3) 0.5387(3) 0.0548(8) Uani d . 1
H H17 0.5322 -0.2377 0.5273 0.066 Uiso calc R 1
C C18 0.3610(4) -0.1011(3) 0.4566(3) 0.0552(8) Uani d . 1
H H18 0.3891 -0.1329 0.3897 0.066 Uiso calc R 1
C C19 0.2284(4) 0.0125(3) 0.4707(2) 0.0434(7) Uani d . 1
C C20 0.1368(4) 0.0826(3) 0.3879(2) 0.0506(8) Uani d . 1
H H20 0.1605 0.0549 0.3195 0.061 Uiso calc R 1
C C21 0.0139(4) 0.1906(3) 0.4081(2) 0.0504(8) Uani d . 1
H H21 -0.0458 0.2382 0.3534 0.060 Uiso calc R 1
C C22 -0.0224(4) 0.2299(3) 0.5108(2) 0.0451(7) Uani d . 1
H H22 -0.1075 0.3041 0.5234 0.054 Uiso calc R 1
C C23 0.1845(3) 0.0590(2) 0.5725(2) 0.0354(6) Uani d . 1
C C24 0.2763(3) -0.0078(2) 0.6605(2) 0.0365(6) Uani d . 1
Fe Fe1 -0.00792(5) 0.21421(4) 0.76483(3) 0.04126(17) Uani d . 1
N N1 0.1689(3) 0.3477(2) 0.73963(18) 0.0399(5) Uani d . 1
N N2 0.0454(3) 0.2467(2) 0.92752(17) 0.0402(5) Uani d . 1
N N3 0.2311(3) 0.0420(2) 0.75716(18) 0.0394(5) Uani d . 1
N N4 0.0593(3) 0.1660(2) 0.59186(17) 0.0379(5) Uani d . 1
N N5 -0.2140(4) 0.3797(3) 0.7317(3) 0.0636(8) Uani d . 1
N N6 -0.2158(3) 0.4722(2) 0.6788(2) 0.0472(6) Uani d . 1
N N7 -0.2211(5) 0.5652(3) 0.6282(3) 0.0904(12) Uani d . 1
N N8 -0.1758(4) 0.0941(2) 0.8295(2) 0.0530(7) Uani d . 1
N N9 -0.3039(5) 0.1248(3) 0.8590(3) 0.0658(8) Uani d . 1
N N10 -0.4527(6) 0.1556(6) 0.8979(5) 0.149(2) Uani d . 1

loop_
_atom_site_aniso_label
_atom_site_aniso_U_11
_atom_site_aniso_U_22
_atom_site_aniso_U_33
_atom_site_aniso_U_12
_atom_site_aniso_U_13
_atom_site_aniso_U_23
C1 0.0494(17) 0.0523(18) 0.0456(17) -0.0110(14) 0.0072(14) -0.0019(14)
C2 0.054(2) 0.057(2) 0.074(2) -0.0170(17) 0.0149(18) 0.0091(18)
C3 0.0437(18) 0.054(2) 0.102(3) -0.0209(15) -0.0001(19) -0.005(2)
C4 0.0352(15) 0.0474(17) 0.070(2) -0.0110(13) -0.0077(14) -0.0068(15)
C5 0.0301(13) 0.0361(14) 0.0497(17) -0.0025(11) -0.0063(12) -0.0076(12)
C6 0.0435(18) 0.060(2) 0.102(3) -0.0162(16) -0.0243(19) -0.021(2)
C7 0.0484(18) 0.068(2) 0.069(2) -0.0082(16) -0.0218(17) -0.0247(19)
C8 0.0378(15) 0.0503(17) 0.0510(18) 0.0034(13) -0.0172(13) -0.0159(14)
C9 0.0351(14) 0.0367(14) 0.0388(15) 0.0000(11) -0.0086(11) -0.0072(11)
C10 0.061(2) 0.067(2) 0.0337(16) 0.0030(17) -0.0167(14) -0.0125(15)
C11 0.076(2) 0.063(2) 0.0317(16) -0.0118(18) -0.0078(15) -0.0001(14)
C12 0.070(2) 0.0469(17) 0.0312(15) -0.0158(15) -0.0018(14) -0.0002(13)
C13 0.0523(18) 0.0470(17) 0.0432(16) -0.0081(14) -0.0091(13) -0.0015(13)
C14 0.0519(19) 0.0499(19) 0.065(2) -0.0040(15) -0.0167(16) 0.0058(16)
C15 0.0421(17) 0.0403(16) 0.077(2) -0.0034(13) -0.0023(16) -0.0062(16)
C16 0.0380(15) 0.0388(15) 0.0557(18) -0.0122(12) 0.0044(13) -0.0085(13)
C17 0.0461(17) 0.0435(17) 0.071(2) -0.0090(14) 0.0125(16) -0.0230(16)
C18 0.060(2) 0.0572(19) 0.0505(19) -0.0213(16) 0.0151(16) -0.0263(16)
C19 0.0492(16) 0.0485(16) 0.0378(15) -0.0248(14) 0.0098(12) -0.0143(13)
C20 0.067(2) 0.065(2) 0.0290(15) -0.0348(17) 0.0046(13) -0.0117(14)
C21 0.066(2) 0.059(2) 0.0299(15) -0.0242(16) -0.0079(13) -0.0007(13)
C22 0.0594(18) 0.0426(16) 0.0333(15) -0.0131(14) -0.0080(13) -0.0014(12)
C23 0.0405(14) 0.0368(14) 0.0327(14) -0.0183(12) 0.0031(11) -0.0071(11)
C24 0.0378(14) 0.0327(13) 0.0407(15) -0.0144(11) 0.0012(11) -0.0042(11)
Fe1 0.0509(3) 0.0388(3) 0.0325(2) -0.00962(19) -0.00363(17) -0.00472(17)
N1 0.0419(13) 0.0382(12) 0.0371(12) -0.0092(10) -0.0006(10) -0.0020(10)
N2 0.0505(14) 0.0382(12) 0.0311(12) -0.0101(11) -0.0048(10) -0.0053(10)
N3 0.0431(13) 0.0369(12) 0.0359(12) -0.0074(10) -0.0037(10) -0.0038(10)
N4 0.0467(13) 0.0376(12) 0.0296(11) -0.0112(10) -0.0038(10) -0.0047(9)
N5 0.0506(16) 0.0534(17) 0.074(2) -0.0006(13) -0.0043(14) 0.0069(15)
N6 0.0454(14) 0.0404(15) 0.0459(14) 0.0052(11) -0.0014(11) -0.0106(13)
N7 0.100(3) 0.0523(19) 0.090(3) 0.0066(18) 0.011(2) 0.0155(18)
N8 0.0599(18) 0.0419(15) 0.0562(17) -0.0113(13) -0.0024(14) -0.0116(12)
N9 0.084(3) 0.067(2) 0.0570(19) -0.0384(19) -0.0131(18) 0.0018(15)
N10 0.076(3) 0.161(5) 0.191(6) -0.028(3) 0.026(3) 0.004(4)

loop_
_atom_type_symbol
_atom_type_description
_atom_type_scat_dispersion_real
_atom_type_scat_dispersion_imag
_atom_type_scat_source
C C 0.0033 0.0016 'International Tables Vol C Tables 4.2.6.8 and 6.1.1.4'
H H 0.0000 0.0000 'International Tables Vol C Tables 4.2.6.8 and 6.1.1.4'
N N 0.0061 0.0033 'International Tables Vol C Tables 4.2.6.8 and 6.1.1.4'
Fe Fe 0.3463 0.8444 'International Tables Vol C Tables 4.2.6.8 and 6.1.1.4'

loop_
_geom_angle_atom_site_label_1
_geom_angle_atom_site_label_2
_geom_angle_atom_site_label_3
_geom_angle
_geom_angle_publ_flag
N1 C1 C2 122.8(3) ?
N1 C1 H1 118.6 ?
C2 C1 H1 118.6 ?
C3 C2 C1 119.1(3) ?
C3 C2 H2 120.4 ?
C1 C2 H2 120.4 ?
C2 C3 C4 120.1(3) ?
C2 C3 H3 120.0 ?
C4 C3 H3 120.0 ?
C5 C4 C3 116.5(3) ?
C5 C4 C6 119.1(3) ?
C3 C4 C6 124.4(3) ?
N1 C5 C4 123.3(3) ?
N1 C5 C9 117.8(2) ?
C4 C5 C9 118.9(3) ?
C7 C6 C4 122.3(3) ?
C7 C6 H6 118.9 ?
C4 C6 H6 118.9 ?
C6 C7 C8 120.6(3) ?
C6 C7 H7 119.7 ?
C8 C7 H7 119.7 ?
C10 C8 C9 117.5(3) ?
C10 C8 C7 123.5(3) ?
C9 C8 C7 119.0(3) ?
N2 C9 C8 122.2(3) ?
N2 C9 C5 117.7(2) ?
C8 C9 C5 120.1(3) ?
C11 C10 C8 119.6(3) ?
C11 C10 H10 120.2 ?
C8 C10 H10 120.2 ?
C10 C11 C12 119.4(3) ?
C10 C11 H11 120.3 ?
C12 C11 H11 120.3 ?
N2 C12 C11 123.0(3) ?
N2 C12 H12 118.5 ?
C11 C12 H12 118.5 ?
N3 C13 C14 123.4(3) ?
N3 C13 H13 118.3 ?
C14 C13 H13 118.3 ?
C15 C14 C13 119.3(3) ?
C15 C14 H14 120.4 ?
C13 C14 H14 120.4 ?
C14 C15 C16 119.7(3) ?
C14 C15 H15 120.2 ?
C16 C15 H15 120.2 ?
C24 C16 C15 117.3(3) ?
C24 C16 C17 119.0(3) ?
C15 C16 C17 123.6(3) ?
C18 C17 C16 121.5(3) ?
C18 C17 H17 119.3 ?
C16 C17 H17 119.3 ?
C17 C18 C19 121.0(3) ?
C17 C18 H18 119.5 ?
C19 C18 H18 119.5 ?
C20 C19 C23 117.1(3) ?
C20 C19 C18 123.6(3) ?
C23 C19 C18 119.2(3) ?
C21 C20 C19 119.7(3) ?
C21 C20 H20 120.1 ?
C19 C20 H20 120.1 ?
C20 C21 C22 119.7(3) ?
C20 C21 H21 120.2 ?
C22 C21 H21 120.2 ?
N4 C22 C21 122.8(3) ?
N4 C22 H22 118.6 ?
C21 C22 H22 118.6 ?
N4 C23 C19 122.5(3) ?
N4 C23 C24 117.8(2) ?
C19 C23 C24 119.7(3) ?
N3 C24 C16 122.9(3) ?
N3 C24 C23 117.6(2) ?
C16 C24 C23 119.5(2) ?
N5 Fe1 N8 95.38(12) y
N5 Fe1 N2 101.59(11) y
N8 Fe1 N2 93.88(10) y
N5 Fe1 N4 94.66(10) y
N8 Fe1 N4 102.20(9) y
N2 Fe1 N4 155.95(9) y
N5 Fe1 N3 166.42(10) y
N8 Fe1 N3 91.33(10) y
N2 Fe1 N3 89.70(8) ?
N4 Fe1 N3 72.34(8) y
N5 Fe1 N1 86.26(10) y
N8 Fe1 N1 166.15(9) y
N2 Fe1 N1 72.34(8) y
N4 Fe1 N1 91.35(8) y
N3 Fe1 N1 90.05(8) y
C1 N1 C5 118.2(3) ?
C1 N1 Fe1 126.9(2) ?
C5 N1 Fe1 114.61(18) ?
C12 N2 C9 118.4(2) ?
C12 N2 Fe1 124.3(2) ?
C9 N2 Fe1 117.23(18) ?
C13 N3 C24 117.4(2) ?
C13 N3 Fe1 127.6(2) ?
C24 N3 Fe1 114.87(17) ?
C22 N4 C23 118.2(2) ?
C22 N4 Fe1 124.96(19) ?
C23 N4 Fe1 116.66(17) ?
N6 N5 Fe1 131.8(2) y
N7 N6 N5 178.2(3) y
N9 N8 Fe1 126.0(3) y
N8 N9 N10 176.5(5) y

loop_
_geom_bond_atom_site_label_1
_geom_bond_atom_site_label_2
_geom_bond_distance
_geom_bond_publ_flag
C1 N1 1.327(4) ?
C1 C2 1.391(5) ?
C1 H1 0.9300 ?
C2 C3 1.372(6) ?
C2 H2 0.9300 ?
C3 C4 1.406(5) ?
C3 H3 0.9300 ?
C4 C5 1.402(4) ?
C4 C6 1.435(5) ?
C5 N1 1.357(4) ?
C5 C9 1.445(4) ?
C6 C7 1.333(5) ?
C6 H6 0.9300 ?
C7 C8 1.435(5) ?
C7 H7 0.9300 ?
C8 C9 1.409(4) ?
C8 C10 1.409(5) ?
C9 N2 1.345(4) ?
C10 C11 1.351(5) ?
C10 H10 0.9300 ?
C11 C12 1.388(4) ?
C11 H11 0.9300 ?
C12 N2 1.332(4) ?
C12 H12 0.9300 ?
C13 N3 1.327(4) ?
C13 C14 1.390(4) ?
C13 H13 0.9300 ?
C14 C15 1.357(5) ?
C14 H14 0.9300 ?
C15 C16 1.407(4) ?
C15 H15 0.9300 ?
C16 C24 1.396(4) ?
C16 C17 1.437(5) ?
C17 C18 1.347(5) ?
C17 H17 0.9300 ?
C18 C19 1.423(5) ?
C18 H18 0.9300 ?
C19 C20 1.405(4) ?
C19 C23 1.407(4) ?
C20 C21 1.353(5) ?
C20 H20 0.9300 ?
C21 C22 1.387(4) ?
C21 H21 0.9300 ?
C22 N4 1.328(4) ?
C22 H22 0.9300 ?
C23 N4 1.353(3) ?
C23 C24 1.445(4) ?
C24 N3 1.364(3) ?
Fe1 N5 2.160(3) y
Fe1 N8 2.195(3) y
Fe1 N2 2.257(2) y
Fe1 N4 2.272(2) y
Fe1 N3 2.316(2) y
Fe1 N1 2.321(2) y
N5 N6 1.160(4) y
N6 N7 1.147(4) y
N8 N9 1.034(4) y
N9 N10 1.214(6) y
